data_1571258
loop_
_publ_author_name
'Coburger, Peter'
'Buzanich, Ana Guilherme'
'Emmerling, Franziska'
'Abbenseth, Josh'

_publ_section_title
;
 Combining geometric constraint and redox non-innocence within an
 ambiphilic PBiP pincer ligand.
;
_journal_issue 16
_journal_name_full 'Chemical science'
_journal_page_first 6036
_journal_page_last 6043
_journal_paper_doi 10.1039/d4sc00197d
_journal_volume 15
_journal_year 2024
_chemical_formula_moiety 'C46 H40 Bi N3 O3 P2 W, 1[C7H8]'
_chemical_formula_sum 'C53 H48 Bi N3 O3 P2 W'
_chemical_formula_weight 1229.760
_space_group_crystal_system triclinic
_space_group_IT_number 2
_space_group_name_Hall '-P 1'
_space_group_name_H-M_alt 'P -1'
_symmetry_Int_Tables_number 2
_atom_sites_solution_primary iterative
_audit_creation_date 2023-12-18
_audit_creation_method
;
Olex2 1.5
(compiled 2023.08.24 svn.re1ec1418 for OlexSys, GUI svn.r6817)
;
_audit_update_record
;
2023-12-18 deposited with the CCDC.	2024-03-18 downloaded from the CCDC.
;
_cell_angle_alpha 92.010(2)
_cell_angle_beta 101.049(2)
_cell_angle_gamma 103.267(2)
_cell_formula_units_Z 4
_cell_length_a 10.9439(7)
_cell_length_b 21.0052(10)
_cell_length_c 21.9721(12)
_cell_measurement_reflns_used 2551
_cell_measurement_temperature 100.0
_cell_measurement_theta_max 21.78
_cell_measurement_theta_min 2.50
_cell_volume 4808.4(5)
_computing_cell_refinement 'SAINT V8.40B (?, 2016)'
_computing_data_reduction 'SAINT V8.40B (?, 2016)'
_computing_molecular_graphics 'Olex2 1.5 (Dolomanov et al., 2009)'
_computing_publication_material 'Olex2 1.5 (Dolomanov et al., 2009)'
_computing_structure_refinement 'olex2.refine 1.5 (Bourhis et al., 2015)'
_computing_structure_solution 'olex2.solve 1.5 (Bourhis et al., 2015)'
_diffrn_ambient_temperature 100.0
_diffrn_measured_fraction_theta_full 0.9982
_diffrn_measured_fraction_theta_max 0.9942
_diffrn_measurement_device_type 'Bruker APEX-II CCD'
_diffrn_measurement_method '\f and \w scans'
_diffrn_radiation_type 'Mo K\a'
_diffrn_radiation_wavelength 0.71073
_diffrn_reflns_av_R_equivalents 0.1025
_diffrn_reflns_av_unetI/netI 0.1049
_diffrn_reflns_Laue_measured_fraction_full 0.9982
_diffrn_reflns_Laue_measured_fraction_max 0.9942
_diffrn_reflns_limit_h_max 13
_diffrn_reflns_limit_h_min -13
_diffrn_reflns_limit_k_max 25
_diffrn_reflns_limit_k_min -23
_diffrn_reflns_limit_l_max 26
_diffrn_reflns_limit_l_min -26
_diffrn_reflns_number 58362
_diffrn_reflns_point_group_measured_fraction_full 0.9982
_diffrn_reflns_point_group_measured_fraction_max 0.9942
_diffrn_reflns_theta_full 25.2417
_diffrn_reflns_theta_max 25.43
_diffrn_reflns_theta_min 1.97
_diffrn_source_current 1.0
_diffrn_source_power 0.05
_diffrn_source_voltage 50.0
_diffrn_standards_number 0
_exptl_absorpt_coefficient_mu 6.157
_exptl_absorpt_correction_T_max 0.7452
_exptl_absorpt_correction_T_min 0.5285
_exptl_absorpt_correction_type multi-scan
_exptl_absorpt_process_details
;
SADABS-2016/2 (Bruker,2016/2) was used for absorption correction.
wR2(int) was 0.1094 before and 0.0684 after correction.
The Ratio of minimum to maximum transmission is 0.7092.
The \l/2 correction factor is Not present.
;
_exptl_crystal_colour 'clear dark blue'
_exptl_crystal_colour_lustre clear
_exptl_crystal_colour_modifier dark
_exptl_crystal_colour_primary blue
_exptl_crystal_density_diffrn 1.699
_exptl_crystal_description block
_exptl_crystal_F_000 2379.248
_exptl_crystal_size_max 0.08
_exptl_crystal_size_mid 0.07
_exptl_crystal_size_min 0.02
_refine_diff_density_max 3.6167
_refine_diff_density_min -1.8077
_refine_diff_density_rms 0.2775
_refine_ls_d_res_high 0.8275
_refine_ls_d_res_low 10.3458
_refine_ls_goodness_of_fit_ref 0.9746
_refine_ls_hydrogen_treatment constr
_refine_ls_matrix_type full
_refine_ls_number_constraints 141
_refine_ls_number_parameters 987
_refine_ls_number_reflns 17672
_refine_ls_number_restraints 2
_refine_ls_restrained_S_all 0.9746
_refine_ls_R_factor_all 0.0908
_refine_ls_R_factor_gt 0.0514
_refine_ls_shift/su_max 0.0010
_refine_ls_shift/su_mean 0.0000
_refine_ls_structure_factor_coef Fsqd
_refine_ls_weighting_details 'w=1/[\s^2^(Fo^2^)+(0.0466P)^2^] where P=(Fo^2^+2Fc^2^)/3'
_refine_ls_weighting_scheme calc
_refine_ls_wR_factor_gt 0.1137
_refine_ls_wR_factor_ref 0.1332
_reflns_Friedel_coverage 0.0
_reflns_limit_h_max 12
_reflns_limit_h_min -13
_reflns_limit_k_max 25
_reflns_limit_k_min -25
_reflns_limit_l_max 26
_reflns_limit_l_min 0
_reflns_number_gt 11050
_reflns_number_total 17672
_reflns_threshold_expression I>=2u(I)
_cod_data_source_file d4sc00197d2.cif
_cod_data_source_block mo_ja23_JA_i_85_0m_a
_cod_depositor_comments 'Adding full bibliography for 1571257--1571259.cif.'
_cod_original_formula_sum 'C53 H48 Bi1 N3 O3 P2 W1'
_cod_database_code 1571258
_olex2_refinement_description
;
1. Fixed Uiso
 At 1.2 times of:
  All C(H) groups, All C(H,H) groups
 At 1.5 times of:
  All C(H,H,H) groups
2. Restrained distances
 C71-C76 = C71-C72
 1.395 with sigma of 0.02
3. Uiso/Uaniso restraints and constraints
Uanis(C19) = Uanis(C20) = Uanis(C21) = Uanis(C22) = Uanis(C23) = Uanis(C24)
4.a Secondary CH2 refined with riding coordinates:
 C92(H92a,H92b), C64(H64a,H64b), C31(H31a,H31b), C18(H18a,H18b)
4.b Aromatic/amide H refined with riding coordinates:
 C11(H11), C33(H33), C43(H43), C51(H51), C57(H57), C86(H86), C79(H79),
 C88(H88), C82(H82), C9(H9), C87(H87), C49(H49), C72(H72), C70(H70), C3(H3),
 C76(H76), C20(H20), C78(H78), C37(H37), C39(H39), C42(H42), C55(H55), C80(H80),
  C84(H84), C27(H27), C69(H69), C24(H24), C73(H73), C75(H75), C74(H74), C5(H5),
 C34(H34), C29(H29), C28(H28), C30(H30), C26(H26), C81(H81), C36(H36), C23(H23),
  C68(H68), C35(H35), C40(H40), C22(H22), C66(H66), C85(H85), C41(H41),
 C67(H67), C21(H21)
4.c Idealised Me refined as rotating group:
 C60(H60a,H60b,H60c), C16(H16a,H16b,H16c), C15(H15a,H15b,H15c), C62(H62a,H62b,
 H62c), C17(H17a,H17b,H17c), C61(H61a,H61b,H61c), C63(H63a,H63b,H63c), C14(H14a,
 H14b,H14c)
;
_smtbx_masks_void_probe_radius 1.2
_smtbx_masks_void_truncation_radius 1.2
_olex2_submission_special_instructions 'No special instructions were received'

loop_
_space_group_symop_id
_space_group_symop_operation_xyz
1 x,y,z
2 -x,-y,-z

loop_
_atom_site_label
_atom_site_type_symbol
_atom_site_fract_x
_atom_site_fract_y
_atom_site_fract_z
_atom_site_U_iso_or_equiv
_atom_site_adp_type
_atom_site_occupancy
_atom_site_refinement_flags_posn
Bi2 Bi 0.96512(4) 0.85140(2) 0.971144(18) 0.04428(12) Uani 1.000000 .
Bi1 Bi 0.01763(4) 0.64599(2) 0.472379(18) 0.04718(12) Uani 1.000000 .
W1 W 0.25284(4) 0.73982(2) 0.50186(2) 0.04437(12) Uani 1.000000 .
W2 W 0.72874(4) 0.77993(2) 0.900545(19) 0.04132(12) Uani 1.000000 .
P4 P 0.8641(3) 0.70189(14) 0.89786(12) 0.0446(7) Uani 1.000000 .
P2 P 0.3538(3) 0.64713(14) 0.51734(12) 0.0437(6) Uani 1.000000 .
P3 P 0.6443(3) 0.87430(14) 0.92444(13) 0.0472(7) Uani 1.000000 .
P1 P 0.1053(3) 0.81150(14) 0.47416(14) 0.0505(7) Uani 1.000000 .
N6 N 0.9910(8) 0.7524(4) 1.0141(4) 0.045(2) Uani 1.000000 .
N3 N 0.1198(8) 0.5600(4) 0.4764(4) 0.044(2) Uani 1.000000 .
N1 N -0.0501(9) 0.7090(4) 0.3924(4) 0.050(2) Uani 1.000000 .
N5 N 0.9909(8) 0.8624(4) 1.0761(4) 0.042(2) Uani 1.000000 .
N4 N 0.8743(8) 0.9328(4) 1.0015(4) 0.046(2) Uani 1.000000 .
O5 O 0.4721(9) 0.6922(5) 0.8194(4) 0.088(3) Uani 1.000000 .
O4 O 0.7969(8) 0.8474(5) 0.7803(4) 0.075(3) Uani 1.000000 .
O3 O 0.2750(11) 0.7461(5) 0.3616(4) 0.100(3) Uani 1.000000 .
O1 O 0.2264(10) 0.7443(6) 0.6421(4) 0.093(3) Uani 1.000000 .
C92 C 0.9423(11) 0.6900(5) 0.9780(4) 0.051(3) Uani 1.000000 .
H92a H 0.8806(11) 0.6615(5) 0.9975(4) 0.061(3) Uiso 1.000000 R
H92b H 1.0121(11) 0.6691(5) 0.9764(4) 0.061(3) Uiso 1.000000 R
C46 C 0.2720(12) 0.7423(6) 0.4120(6) 0.057(3) Uani 1.000000 .
C25 C 0.1603(12) 0.8958(5) 0.4567(5) 0.058(3) Uani 1.000000 .
C1 C -0.1068(10) 0.6078(6) 0.3306(5) 0.050(3) Uani 1.000000 .
C48 C 0.9020(10) 0.9530(5) 1.0617(5) 0.046(3) Uani 1.000000 .
C90 C 0.5679(12) 0.7260(6) 0.8490(5) 0.055(3) Uani 1.000000 .
C64 C 0.7744(9) 0.9512(5) 0.9557(5) 0.042(2) Uani 1.000000 .
H64a H 0.8108(9) 0.9711(5) 0.9219(5) 0.051(3) Uiso 1.000000 R
H64b H 0.7385(9) 0.9828(5) 0.9751(5) 0.051(3) Uiso 1.000000 R
C12 C 0.0814(9) 0.5150(5) 0.4284(5) 0.041(2) Uani 1.000000 .
C54 C 1.0847(11) 0.8295(6) 1.1747(4) 0.049(3) Uani 1.000000 .
C59 C 1.0405(10) 0.8178(5) 1.1089(5) 0.048(3) Uani 1.000000 .
C58 C 1.0263(10) 0.7550(5) 1.0756(5) 0.047(3) Uani 1.000000 .
C11 C 0.1249(11) 0.4566(5) 0.4230(5) 0.053(3) Uani 1.000000 .
H11 H 0.1926(11) 0.4497(5) 0.4526(5) 0.064(3) Uiso 1.000000 R
C83 C 0.7946(12) 0.6158(5) 0.8671(5) 0.051(3) Uani 1.000000 .
C19 C 0.0052(17) 0.8192(7) 0.5289(7) 0.090(2) Uani 1.000000 .
C8 C -0.0669(10) 0.4790(5) 0.3262(5) 0.047(3) Uani 1.000000 .
C47 C 0.9750(10) 0.9178(5) 1.1017(5) 0.046(3) Uani 1.000000 .
C33 C 0.5106(12) 0.6953(6) 0.6327(5) 0.063(3) Uani 1.000000 .
H33 H 0.4824(12) 0.7334(6) 0.6252(5) 0.076(4) Uiso 1.000000 R
C71 C 0.5501(10) 0.8660(5) 0.9858(5) 0.053(3) Uani 1.000000 D
C52 C 1.0182(11) 0.9359(6) 1.1668(5) 0.055(3) Uani 1.000000 .
C43 C 0.3610(12) 0.6072(6) 0.3963(5) 0.062(3) Uani 1.000000 .
H43 H 0.2725(12) 0.6006(6) 0.3905(5) 0.074(4) Uiso 1.000000 R
C53 C 1.1007(11) 0.8976(6) 1.2050(5) 0.054(3) Uani 1.000000 .
C13 C -0.0123(10) 0.5266(5) 0.3766(5) 0.045(3) Uani 1.000000 .
C51 C 0.9847(12) 0.9901(6) 1.1894(5) 0.059(3) Uani 1.000000 .
H51 H 1.0138(12) 1.0045(6) 1.2313(5) 0.071(4) Uiso 1.000000 R
C89 C 0.7755(10) 0.8211(6) 0.8245(5) 0.055(3) Uani 1.000000 .
C7 C -0.1762(11) 0.4930(6) 0.2760(5) 0.053(3) Uani 1.000000 .
C50 C 0.9089(11) 1.0237(5) 1.1516(6) 0.053(3) Uani 1.000000 .
C57 C 1.0545(11) 0.7043(6) 1.1125(5) 0.056(3) Uani 1.000000 .
H57 H 1.0435(11) 0.6627(6) 1.0930(5) 0.067(4) Uiso 1.000000 R
C10 C 0.0669(12) 0.4106(5) 0.3741(5) 0.054(3) Uani 1.000000 .
C86 C 0.6792(19) 0.4899(7) 0.8199(6) 0.092(5) Uani 1.000000 .
H86 H 0.6420(19) 0.4468(7) 0.8039(6) 0.110(6) Uiso 1.000000 R
C79 C 1.0799(13) 0.7495(6) 0.7659(6) 0.062(3) Uani 1.000000 .
H79 H 1.0648(13) 0.7572(6) 0.7240(6) 0.074(4) Uiso 1.000000 R
C44 C 0.2358(11) 0.7422(6) 0.5912(6) 0.058(3) Uani 1.000000 .
C31 C 0.2353(9) 0.5675(5) 0.5227(4) 0.045(3) Uani 1.000000 .
H31a H 0.2736(9) 0.5310(5) 0.5170(4) 0.054(3) Uiso 1.000000 R
H31b H 0.2147(9) 0.5670(5) 0.5638(4) 0.054(3) Uiso 1.000000 R
C2 C -0.1014(10) 0.6765(5) 0.3368(5) 0.047(3) Uani 1.000000 .
C88 C 0.6714(12) 0.5873(6) 0.8729(6) 0.065(3) Uani 1.000000 .
H88 H 0.6290(12) 0.6117(6) 0.8938(6) 0.078(4) Uiso 1.000000 R
C82 C 1.1242(11) 0.7289(7) 0.8898(5) 0.067(4) Uani 1.000000 .
H82 H 1.1419(11) 0.7219(7) 0.9318(5) 0.081(4) Uiso 1.000000 R
C9 C -0.0273(11) 0.4222(6) 0.3254(5) 0.057(3) Uani 1.000000 .
H9 H -0.0631(11) 0.3905(6) 0.2922(5) 0.068(4) Uiso 1.000000 R
C18 C -0.0115(11) 0.7802(5) 0.3999(5) 0.054(3) Uani 1.000000 .
H18a H -0.0869(11) 0.7973(5) 0.3989(5) 0.065(3) Uiso 1.000000 R
H18b H 0.0268(11) 0.7961(5) 0.3653(5) 0.065(3) Uiso 1.000000 R
C87 C 0.6072(15) 0.5236(6) 0.8490(7) 0.079(4) Uani 1.000000 .
H87 H 0.5231(15) 0.5050(6) 0.8522(7) 0.095(5) Uiso 1.000000 R
C49 C 0.8653(10) 1.0063(5) 1.0899(5) 0.053(3) Uani 1.000000 .
H49 H 0.8119(10) 1.0288(5) 1.0661(5) 0.064(3) Uiso 1.000000 R
C72 C 0.6053(12) 0.8535(5) 1.0444(5) 0.059(3) Uani 1.000000 D
H72 H 0.6915(12) 0.8528(5) 1.0528(5) 0.070(4) Uiso 1.000000 R
O6 O 0.6567(11) 0.7100(5) 1.0175(5) 0.107(4) Uani 1.000000 .
C65 C 0.5494(10) 0.9094(6) 0.8608(6) 0.059(3) Uani 1.000000 .
C60 C 0.8762(13) 1.0838(6) 1.1810(6) 0.077(4) Uani 1.000000 .
H60a H 0.814(6) 1.098(3) 1.1512(15) 0.115(6) Uiso 1.000000 GR
H60b H 0.841(8) 1.0719(13) 1.217(3) 0.115(6) Uiso 1.000000 GR
H60c H 0.953(2) 1.1185(17) 1.193(4) 0.115(6) Uiso 1.000000 GR
C6 C -0.1657(11) 0.5657(6) 0.2758(5) 0.054(3) Uani 1.000000 .
C70 C 0.5177(12) 0.8780(6) 0.8027(6) 0.066(3) Uani 1.000000 .
H70 H 0.5394(12) 0.8385(6) 0.7960(6) 0.079(4) Uiso 1.000000 R
C45 C 0.4055(13) 0.8054(6) 0.5310(6) 0.067(4) Uani 1.000000 .
C3 C -0.1529(11) 0.7033(6) 0.2809(5) 0.060(3) Uani 1.000000 .
H3 H -0.1482(11) 0.7481(6) 0.2817(5) 0.072(4) Uiso 1.000000 R
C76 C 0.4225(11) 0.8674(7) 0.9755(7) 0.078(4) Uani 1.000000 D
H76 H 0.3810(11) 0.8757(7) 0.9366(7) 0.094(5) Uiso 1.000000 R
C20 C -0.1251(16) 0.7932(7) 0.5186(7) 0.090(2) Uani 1.000000 .
H20 H -0.1689(16) 0.7726(7) 0.4799(7) 0.108(3) Uiso 1.000000 R
C78 C 0.9776(10) 0.7345(5) 0.7975(5) 0.047(3) Uani 1.000000 .
H78 H 0.8943(10) 0.7316(5) 0.7760(5) 0.057(3) Uiso 1.000000 R
C56 C 1.0967(12) 0.7138(6) 1.1747(5) 0.060(3) Uani 1.000000 .
C37 C 0.5160(12) 0.5877(7) 0.5993(6) 0.070(4) Uani 1.000000 .
H37 H 0.4914(12) 0.5524(7) 0.5692(6) 0.084(4) Uiso 1.000000 R
O2 O 0.5029(10) 0.8465(5) 0.5493(6) 0.118(4) Uani 1.000000 .
N2 N -0.0357(8) 0.5862(4) 0.3798(4) 0.043(2) Uani 1.000000 .
C39 C 0.5615(13) 0.6348(9) 0.4631(7) 0.091(5) Uani 1.000000 .
H39 H 0.6133(13) 0.6486(9) 0.5022(7) 0.109(6) Uiso 1.000000 R
C42 C 0.4117(14) 0.5972(7) 0.3447(6) 0.080(4) Uani 1.000000 .
H42 H 0.3602(14) 0.5851(7) 0.3053(6) 0.097(5) Uiso 1.000000 R
C55 C 1.1110(11) 0.7774(6) 1.2052(5) 0.060(3) Uani 1.000000 .
H55 H 1.1398(11) 0.7834(6) 1.2481(5) 0.072(4) Uiso 1.000000 R
C16 C -0.1746(14) 0.4634(7) 0.2132(5) 0.080(4) Uani 1.000000 .
H16a H -0.237(6) 0.477(4) 0.1822(8) 0.121(6) Uiso 1.000000 GR
H16b H -0.091(3) 0.478(4) 0.204(2) 0.121(6) Uiso 1.000000 GR
H16c H -0.195(9) 0.4164(7) 0.2129(15) 0.121(6) Uiso 1.000000 GR
C91 C 0.6803(13) 0.7362(6) 0.9764(6) 0.066(4) Uani 1.000000 .
C4 C -0.2078(13) 0.6655(7) 0.2275(5) 0.069(4) Uani 1.000000 .
C80 C 1.2028(13) 0.7526(7) 0.7979(6) 0.072(4) Uani 1.000000 .
H80 H 1.2707(13) 0.7605(7) 0.7773(6) 0.087(4) Uiso 1.000000 R
C15 C -0.3044(12) 0.4628(7) 0.2966(6) 0.078(4) Uani 1.000000 .
H15a H -0.3752(13) 0.469(4) 0.266(2) 0.118(6) Uiso 1.000000 GR
H15b H -0.312(4) 0.4168(12) 0.301(4) 0.118(6) Uiso 1.000000 GR
H15c H -0.305(4) 0.484(3) 0.336(2) 0.118(6) Uiso 1.000000 GR
C84 C 0.8571(14) 0.5798(6) 0.8382(6) 0.072(4) Uani 1.000000 .
H84 H 0.9410(14) 0.5988(6) 0.8352(6) 0.087(5) Uiso 1.000000 R
C62 C 1.0887(16) 0.8974(6) 1.2722(5) 0.087(5) Uani 1.000000 .
H62a H 1.107(10) 0.9418(6) 1.2901(15) 0.131(7) Uiso 1.000000 GR
H62b H 1.003(3) 0.875(5) 1.2747(6) 0.131(7) Uiso 1.000000 GR
H62c H 1.148(7) 0.875(5) 1.2947(12) 0.131(7) Uiso 1.000000 GR
C27 C 0.1246(19) 1.0009(7) 0.4341(7) 0.093(5) Uani 1.000000 .
H27 H 0.0698(19) 1.0291(7) 0.4297(7) 0.111(6) Uiso 1.000000 R
C69 C 0.4529(14) 0.9051(9) 0.7532(7) 0.094(5) Uani 1.000000 .
H69 H 0.4304(14) 0.8845(9) 0.7132(7) 0.113(6) Uiso 1.000000 R
C17 C 0.1042(13) 0.3452(6) 0.3723(6) 0.074(4) Uani 1.000000 .
H17a H 0.099(8) 0.330(2) 0.3299(7) 0.111(6) Uiso 1.000000 GR
H17b H 0.190(3) 0.3507(11) 0.395(3) 0.111(6) Uiso 1.000000 GR
H17c H 0.047(5) 0.3136(13) 0.391(4) 0.111(6) Uiso 1.000000 GR
C24 C 0.0617(17) 0.8509(7) 0.5871(7) 0.090(2) Uani 1.000000 .
H24 H 0.1493(17) 0.8699(7) 0.5956(7) 0.108(3) Uiso 1.000000 R
C73 C 0.5378(16) 0.8424(7) 1.0903(6) 0.082(4) Uani 1.000000 .
H73 H 0.5777(16) 0.8344(7) 1.1297(6) 0.099(5) Uiso 1.000000 R
C75 C 0.3572(14) 0.8564(8) 1.0230(8) 0.088(5) Uani 1.000000 .
H75 H 0.2718(14) 0.8587(8) 1.0154(8) 0.106(5) Uiso 1.000000 R
C74 C 0.4078(17) 0.8429(8) 1.0781(8) 0.093(5) Uani 1.000000 .
H74 H 0.3591(17) 0.8338(8) 1.1085(8) 0.112(6) Uiso 1.000000 R
C5 C -0.2144(11) 0.5973(7) 0.2257(5) 0.065(3) Uani 1.000000 .
H5 H -0.2540(11) 0.5721(7) 0.1885(5) 0.078(4) Uiso 1.000000 R
C34 C 0.5886(15) 0.6919(9) 0.6880(6) 0.090(5) Uani 1.000000 .
H34 H 0.6136(15) 0.7278(9) 0.7174(6) 0.108(6) Uiso 1.000000 R
C29 C 0.3255(16) 0.9846(8) 0.4319(8) 0.111(6) Uani 1.000000 .
H29 H 0.4101(16) 1.0007(8) 0.4282(8) 0.133(8) Uiso 1.000000 R
C61 C 1.2454(12) 0.9352(6) 1.2037(6) 0.081(4) Uani 1.000000 .
H61a H 1.266(3) 0.9776(19) 1.226(4) 0.121(6) Uiso 1.000000 GR
H61b H 1.3032(14) 0.910(2) 1.223(4) 0.121(6) Uiso 1.000000 GR
H61c H 1.254(3) 0.940(4) 1.1614(6) 0.121(6) Uiso 1.000000 GR
C28 C 0.244(2) 1.0230(7) 0.4237(7) 0.097(5) Uani 1.000000 .
H28 H 0.270(2) 1.0648(7) 0.4108(7) 0.117(7) Uiso 1.000000 R
C30 C 0.2834(14) 0.9185(7) 0.4465(7) 0.082(4) Uani 1.000000 .
H30 H 0.3388(14) 0.8906(7) 0.4493(7) 0.098(5) Uiso 1.000000 R
C26 C 0.0802(14) 0.9393(6) 0.4507(6) 0.077(4) Uani 1.000000 .
H26 H -0.0025(14) 0.9264(6) 0.4581(6) 0.093(5) Uiso 1.000000 R
C81 C 1.2237(13) 0.7442(8) 0.8583(7) 0.090(5) Uani 1.000000 .
H81 H 1.3074(13) 0.7487(8) 0.8799(7) 0.108(6) Uiso 1.000000 R
C63 C 1.1293(14) 0.6598(7) 1.2118(6) 0.079(4) Uani 1.000000 .
H63a H 1.217(3) 0.6729(19) 1.234(3) 0.119(6) Uiso 1.000000 GR
H63b H 1.074(6) 0.650(3) 1.241(3) 0.119(6) Uiso 1.000000 GR
H63c H 1.118(9) 0.6212(15) 1.1844(7) 0.119(6) Uiso 1.000000 GR
C14 C -0.2597(16) 0.6946(7) 0.1704(6) 0.095(5) Uani 1.000000 .
H14a H -0.238(9) 0.675(4) 0.1350(9) 0.143(8) Uiso 1.000000 GR
H14b H -0.3513(19) 0.686(5) 0.165(3) 0.143(8) Uiso 1.000000 GR
H14c H -0.223(8) 0.7411(11) 0.174(2) 0.143(8) Uiso 1.000000 GR
C36 C 0.5972(12) 0.5842(7) 0.6567(6) 0.078(4) Uani 1.000000 .
H36 H 0.6278(12) 0.5468(7) 0.6646(6) 0.094(5) Uiso 1.000000 R
C23 C -0.0062(16) 0.8556(7) 0.6331(7) 0.090(2) Uani 1.000000 .
H23 H 0.0359(16) 0.8767(7) 0.6719(7) 0.108(3) Uiso 1.000000 R
C68 C 0.4230(15) 0.9649(9) 0.7665(10) 0.108(6) Uani 1.000000 .
H68 H 0.3815(15) 0.9843(9) 0.7340(10) 0.129(7) Uiso 1.000000 R
C35 C 0.6307(13) 0.6366(10) 0.7009(6) 0.093(6) Uani 1.000000 .
H35 H 0.6818(13) 0.6343(10) 0.7394(6) 0.111(7) Uiso 1.000000 R
C40 C 0.6152(15) 0.6233(9) 0.4126(8) 0.110(6) Uani 1.000000 .
H40 H 0.7033(15) 0.6274(9) 0.4188(8) 0.132(7) Uiso 1.000000 R
C22 C -0.1343(16) 0.8295(7) 0.6216(7) 0.090(2) Uani 1.000000 .
H22 H -0.1799(16) 0.8342(7) 0.6524(7) 0.108(3) Uiso 1.000000 R
C77 C 0.9999(10) 0.7241(5) 0.8602(5) 0.045(3) Uani 1.000000 .
C38 C 0.4309(10) 0.6257(5) 0.4543(5) 0.049(3) Uani 1.000000 .
C32 C 0.4728(10) 0.6446(6) 0.5881(5) 0.048(3) Uani 1.000000 .
C66 C 0.5148(13) 0.9681(7) 0.8719(7) 0.084(4) Uani 1.000000 .
H66 H 0.5348(13) 0.9888(7) 0.9119(7) 0.101(5) Uiso 1.000000 R
C85 C 0.8044(18) 0.5179(7) 0.8135(8) 0.103(5) Uani 1.000000 .
H85 H 0.8494(18) 0.4946(7) 0.7930(8) 0.124(7) Uiso 1.000000 R
C41 C 0.5430(19) 0.6063(8) 0.3552(8) 0.103(5) Uani 1.000000 .
H41 H 0.5821(19) 0.6005(8) 0.3221(8) 0.124(6) Uiso 1.000000 R
C67 C 0.4512(15) 0.9949(9) 0.8234(9) 0.099(5) Uani 1.000000 .
H67 H 0.4279(15) 1.0341(9) 0.8302(9) 0.119(6) Uiso 1.000000 R
C21 C -0.1952(17) 0.7978(7) 0.5684(7) 0.090(2) Uani 1.000000 .
H21 H -0.2824(17) 0.7783(7) 0.5621(7) 0.108(3) Uiso 1.000000 R

loop_
_atom_site_aniso_label
_atom_site_aniso_U_11
_atom_site_aniso_U_22
_atom_site_aniso_U_33
_atom_site_aniso_U_12
_atom_site_aniso_U_13
_atom_site_aniso_U_23
Bi2 0.0432(2) 0.0501(3) 0.0400(2) 0.01364(19) 0.00732(18) 0.00095(18)
Bi1 0.0487(3) 0.0502(3) 0.0419(2) 0.01130(19) 0.00898(19) 0.00098(19)
W1 0.0462(3) 0.0438(3) 0.0438(2) 0.0117(2) 0.0108(2) -0.00061(19)
W2 0.0410(3) 0.0443(3) 0.0404(2) 0.01395(19) 0.00924(19) -0.00205(19)
P4 0.0471(17) 0.0488(17) 0.0404(15) 0.0194(13) 0.0074(13) -0.0040(12)
P2 0.0422(16) 0.0483(17) 0.0397(15) 0.0125(13) 0.0054(12) -0.0023(12)
P3 0.0417(17) 0.0464(17) 0.0530(17) 0.0143(13) 0.0059(13) -0.0034(13)
P1 0.0577(19) 0.0473(17) 0.0518(17) 0.0205(14) 0.0148(15) 0.0016(14)
N6 0.052(6) 0.052(5) 0.037(5) 0.027(4) 0.009(4) -0.001(4)
N3 0.046(5) 0.031(5) 0.053(5) 0.007(4) 0.010(4) -0.000(4)
N1 0.062(6) 0.043(5) 0.050(5) 0.020(4) 0.014(5) 0.005(4)
N5 0.043(5) 0.046(5) 0.037(5) 0.010(4) 0.007(4) -0.001(4)
N4 0.047(5) 0.041(5) 0.042(5) 0.011(4) -0.006(4) -0.008(4)
O5 0.048(6) 0.106(8) 0.090(7) 0.001(5) -0.004(5) -0.028(6)
O4 0.075(6) 0.094(7) 0.053(5) 0.011(5) 0.018(5) 0.019(5)
O3 0.130(10) 0.130(10) 0.060(6) 0.055(7) 0.041(6) 0.019(6)
O1 0.094(8) 0.155(10) 0.046(5) 0.054(7) 0.026(5) -0.002(6)
C92 0.071(8) 0.056(7) 0.031(5) 0.025(6) 0.011(5) -0.000(5)
C46 0.064(8) 0.069(8) 0.050(7) 0.033(6) 0.016(6) 0.008(6)
C25 0.072(9) 0.042(7) 0.068(8) 0.025(6) 0.025(7) 0.001(6)
C1 0.043(7) 0.062(8) 0.040(6) 0.008(5) 0.006(5) -0.003(5)
C48 0.041(6) 0.043(6) 0.049(6) 0.002(5) 0.012(5) -0.008(5)
C90 0.068(9) 0.057(7) 0.053(7) 0.021(6) 0.035(7) 0.004(6)
C64 0.037(6) 0.034(5) 0.054(6) 0.011(4) 0.000(5) 0.004(5)
C12 0.032(6) 0.040(6) 0.043(6) -0.005(4) 0.003(5) 0.000(5)
C54 0.056(7) 0.064(8) 0.031(6) 0.020(6) 0.008(5) -0.004(5)
C59 0.043(7) 0.043(6) 0.055(7) 0.008(5) 0.009(5) 0.002(5)
C58 0.055(7) 0.059(7) 0.034(6) 0.029(6) 0.001(5) 0.008(5)
C11 0.045(7) 0.048(7) 0.058(7) 0.004(5) 0.002(5) -0.002(6)
C83 0.066(8) 0.043(6) 0.044(6) 0.017(6) 0.009(6) -0.007(5)
C19 0.123(6) 0.086(5) 0.096(5) 0.061(5) 0.060(5) 0.023(4)
C8 0.040(6) 0.060(7) 0.035(6) 0.002(5) 0.005(5) -0.004(5)
C47 0.043(6) 0.048(7) 0.042(6) 0.005(5) 0.003(5) -0.007(5)
C33 0.061(8) 0.071(9) 0.049(7) 0.005(6) 0.007(6) -0.006(6)
C71 0.047(7) 0.045(7) 0.064(8) 0.003(5) 0.012(6) -0.008(6)
C52 0.054(7) 0.058(8) 0.048(7) 0.001(6) 0.015(6) -0.002(6)
C43 0.051(8) 0.070(8) 0.060(8) 0.006(6) 0.013(6) -0.013(6)
C53 0.057(8) 0.067(8) 0.030(6) 0.010(6) -0.000(5) -0.012(5)
C13 0.037(6) 0.045(6) 0.047(6) 0.002(5) 0.005(5) 0.002(5)
C51 0.071(9) 0.048(7) 0.051(7) 0.006(6) 0.009(6) -0.013(6)
C89 0.039(7) 0.070(8) 0.049(7) 0.012(6) -0.004(5) -0.015(6)
C7 0.046(7) 0.060(8) 0.046(6) 0.001(5) 0.011(5) -0.015(5)
C50 0.056(8) 0.038(6) 0.064(8) 0.004(5) 0.019(6) -0.009(6)
C57 0.066(8) 0.065(8) 0.038(6) 0.026(6) 0.005(6) -0.010(5)
C10 0.068(8) 0.038(6) 0.056(7) 0.014(6) 0.011(6) -0.005(5)
C86 0.142(16) 0.061(9) 0.063(9) 0.026(10) -0.001(10) -0.022(7)
C79 0.071(9) 0.070(8) 0.052(7) 0.021(7) 0.027(7) -0.004(6)
C44 0.045(7) 0.078(9) 0.053(7) 0.021(6) 0.012(6) -0.009(6)
C31 0.036(6) 0.056(7) 0.037(6) 0.007(5) -0.004(5) 0.003(5)
C2 0.050(7) 0.048(7) 0.043(6) 0.009(5) 0.008(5) 0.007(5)
C88 0.069(9) 0.058(8) 0.069(8) 0.008(7) 0.025(7) -0.011(6)
C82 0.043(7) 0.105(11) 0.049(7) 0.016(7) 0.002(6) -0.013(7)
C9 0.054(8) 0.055(7) 0.060(7) 0.023(6) 0.001(6) -0.018(6)
C18 0.048(7) 0.063(8) 0.054(7) 0.024(6) 0.006(5) 0.000(6)
C87 0.094(11) 0.049(8) 0.091(10) 0.016(7) 0.012(9) 0.001(7)
C49 0.041(7) 0.046(7) 0.066(8) 0.005(5) 0.007(6) -0.007(6)
C72 0.059(8) 0.055(7) 0.061(8) 0.006(6) 0.023(7) -0.004(6)
O6 0.151(11) 0.110(9) 0.086(7) 0.048(8) 0.062(7) 0.043(7)
C65 0.033(6) 0.071(9) 0.069(8) 0.012(6) 0.002(6) 0.014(7)
C60 0.086(11) 0.071(9) 0.073(9) 0.018(7) 0.021(8) -0.024(7)
C6 0.047(7) 0.074(9) 0.040(6) 0.014(6) 0.008(5) -0.000(6)
C70 0.058(8) 0.067(9) 0.065(8) 0.007(6) 0.001(7) 0.015(7)
C45 0.074(9) 0.052(8) 0.062(8) 0.006(7) -0.005(7) -0.012(6)
C3 0.057(8) 0.070(8) 0.064(8) 0.026(6) 0.024(6) 0.024(7)
C76 0.047(8) 0.087(10) 0.104(11) 0.018(7) 0.025(8) -0.004(8)
C20 0.123(6) 0.086(5) 0.096(5) 0.061(5) 0.060(5) 0.023(4)
C78 0.041(7) 0.047(6) 0.050(6) 0.009(5) 0.004(5) -0.010(5)
C56 0.066(8) 0.073(9) 0.044(7) 0.028(7) 0.004(6) 0.004(6)
C37 0.051(8) 0.076(9) 0.072(9) 0.005(7) -0.002(7) 0.010(7)
O2 0.067(7) 0.093(8) 0.164(11) -0.014(6) -0.012(7) 0.007(8)
N2 0.039(5) 0.048(5) 0.041(5) 0.009(4) 0.004(4) 0.003(4)
C39 0.049(9) 0.158(15) 0.067(9) 0.034(9) 0.006(7) -0.003(9)
C42 0.070(10) 0.117(12) 0.062(9) 0.032(9) 0.025(8) -0.012(8)
C55 0.065(8) 0.069(8) 0.038(6) 0.012(6) -0.003(6) -0.004(6)
C16 0.108(12) 0.082(10) 0.039(7) 0.015(8) 0.000(7) -0.019(6)
C91 0.091(10) 0.060(8) 0.068(8) 0.042(7) 0.038(8) 0.013(7)
C4 0.069(9) 0.088(10) 0.046(7) 0.026(7) -0.004(6) -0.012(7)
C80 0.056(9) 0.087(10) 0.074(9) 0.010(7) 0.025(7) -0.010(8)
C15 0.061(9) 0.088(10) 0.070(9) -0.002(7) -0.003(7) 0.006(8)
C84 0.097(11) 0.040(7) 0.092(10) 0.038(7) 0.025(8) 0.006(7)
C62 0.145(15) 0.064(9) 0.048(7) 0.029(9) 0.005(8) -0.013(6)
C27 0.144(16) 0.050(9) 0.096(11) 0.042(10) 0.029(11) 0.024(8)
C69 0.072(11) 0.121(14) 0.077(10) 0.020(10) -0.012(8) 0.016(10)
C17 0.076(10) 0.069(9) 0.082(9) 0.025(7) 0.022(8) -0.012(7)
C24 0.123(6) 0.086(5) 0.096(5) 0.061(5) 0.060(5) 0.023(4)
C73 0.108(13) 0.075(10) 0.065(9) 0.016(9) 0.028(9) -0.005(7)
C75 0.047(9) 0.110(13) 0.108(13) 0.014(8) 0.025(9) 0.000(10)
C74 0.093(13) 0.106(13) 0.099(13) 0.038(10) 0.053(11) -0.012(10)
C5 0.050(8) 0.082(10) 0.050(7) 0.015(7) -0.013(6) -0.011(7)
C34 0.084(11) 0.123(15) 0.044(8) -0.001(10) 0.002(8) 0.001(8)
C29 0.075(11) 0.078(11) 0.170(18) 0.005(9) 0.010(11) 0.061(12)
C61 0.068(9) 0.068(9) 0.085(10) 0.008(7) -0.024(7) 0.001(7)
C28 0.141(17) 0.048(9) 0.093(11) 0.000(10) 0.022(11) 0.030(8)
C30 0.066(10) 0.074(10) 0.109(12) 0.025(7) 0.016(8) 0.024(9)
C26 0.090(11) 0.058(9) 0.088(10) 0.015(7) 0.033(8) -0.001(7)
C81 0.052(9) 0.142(14) 0.078(10) 0.041(9) 0.007(8) -0.023(10)
C63 0.096(11) 0.085(10) 0.056(8) 0.034(8) -0.003(7) 0.013(7)
C14 0.127(14) 0.098(12) 0.050(8) 0.034(10) -0.019(8) 0.019(8)
C36 0.042(8) 0.095(11) 0.077(9) -0.003(7) -0.015(7) 0.025(8)
C23 0.123(6) 0.086(5) 0.096(5) 0.061(5) 0.060(5) 0.023(4)
C68 0.067(11) 0.111(15) 0.141(17) 0.031(10) -0.010(11) 0.067(13)
C35 0.052(9) 0.162(17) 0.041(8) -0.005(10) -0.014(6) 0.038(10)
C40 0.057(10) 0.180(19) 0.099(13) 0.035(10) 0.031(9) -0.016(12)
C22 0.123(6) 0.086(5) 0.096(5) 0.061(5) 0.060(5) 0.023(4)
C77 0.035(6) 0.059(7) 0.041(6) 0.012(5) 0.011(5) -0.004(5)
C38 0.043(7) 0.050(7) 0.047(6) 0.013(5) -0.007(5) -0.013(5)
C32 0.046(7) 0.059(7) 0.037(6) 0.008(5) 0.008(5) 0.003(5)
C66 0.063(9) 0.077(10) 0.103(12) 0.027(8) -0.013(8) -0.005(8)
C85 0.116(15) 0.060(10) 0.132(15) 0.018(9) 0.036(12) -0.028(9)
C41 0.124(16) 0.119(14) 0.081(11) 0.038(12) 0.048(11) -0.010(10)
C67 0.062(10) 0.095(13) 0.128(15) 0.026(9) -0.015(10) 0.010(11)
C21 0.123(6) 0.086(5) 0.096(5) 0.061(5) 0.060(5) 0.023(4)

loop_
_atom_type_symbol
_atom_type_scat_dispersion_real
_atom_type_scat_dispersion_imag
_atom_type_scat_Cromer_Mann_a1
_atom_type_scat_Cromer_Mann_a2
_atom_type_scat_Cromer_Mann_a3
_atom_type_scat_Cromer_Mann_a4
_atom_type_scat_Cromer_Mann_b1
_atom_type_scat_Cromer_Mann_b2
_atom_type_scat_Cromer_Mann_b3
_atom_type_scat_Cromer_Mann_b4
_atom_type_scat_Cromer_Mann_c
_atom_type_scat_source
_atom_type_scat_dispersion_source
Bi -4.02799 10.60765 33.36890 12.95100 16.58770 6.46920 0.70400 2.92380 8.79370 48.00930 13.57820 'International Tables Volume C Table 6.1.1.4 (pp. 500-502)' 'Brennan, Cowan, Rev. Sci. Instrum., 1992, 63, 850'
C 0.00313 0.00162 2.31000 1.02000 1.58860 0.86500 20.84390 10.20750 0.56870 51.65120 0.21560 'International Tables Volume C Table 6.1.1.4 (pp. 500-502)' 'Brennan, Cowan, Rev. Sci. Instrum., 1992, 63, 850'
H 0.00000 0.00000 0.49300 0.32291 0.14019 0.04081 10.51090 26.12570 3.14236 57.79970 0.00304 'International Tables Volume C Table 6.1.1.4 (pp. 500-502)' 'Brennan, Cowan, Rev. Sci. Instrum., 1992, 63, 850'
N 0.00612 0.00332 12.21260 3.13220 2.01250 1.16630 0.00570 9.89330 28.99750 0.58260 -11.52900 'International Tables Volume C Table 6.1.1.4 (pp. 500-502)' 'Brennan, Cowan, Rev. Sci. Instrum., 1992, 63, 850'
O 0.01085 0.00610 3.04850 2.28680 1.54630 0.86700 13.27710 5.70110 0.32390 32.90890 0.25080 'International Tables Volume C Table 6.1.1.4 (pp. 500-502)' 'Brennan, Cowan, Rev. Sci. Instrum., 1992, 63, 850'
P 0.10265 0.09519 6.43450 4.17910 1.78000 1.49080 1.90670 27.15700 0.52600 68.16450 1.11490 'International Tables Volume C Table 6.1.1.4 (pp. 500-502)' 'Brennan, Cowan, Rev. Sci. Instrum., 1992, 63, 850'
W -0.76743 6.89984 29.08180 15.43000 14.43270 5.11982 1.72029 9.22590 0.32170 57.05600 9.88750 'International Tables Volume C Table 6.1.1.4 (pp. 500-502)' 'Brennan, Cowan, Rev. Sci. Instrum., 1992, 63, 850'

loop_
_geom_angle_atom_site_label_1
_geom_angle_atom_site_label_2
_geom_angle_atom_site_label_3
_geom_angle
_geom_angle_site_symmetry_1
_geom_angle_site_symmetry_3
_geom_angle_publ_flag
N6 Bi2 W2 87.6(2) . . ?
N5 Bi2 W2 118.8(2) . . ?
N5 Bi2 N6 69.5(3) . . ?
N4 Bi2 W2 91.7(2) . . ?
N4 Bi2 N6 132.1(3) . . ?
N4 Bi2 N5 69.2(3) . . ?
N3 Bi1 W1 91.9(2) . . ?
N1 Bi1 W1 88.6(2) . . ?
N1 Bi1 N3 133.3(3) . . ?
N2 Bi1 W1 118.8(2) . . ?
N2 Bi1 N3 69.5(3) . . ?
N2 Bi1 N1 69.6(3) . . ?
P2 W1 Bi1 86.62(7) . . ?
P1 W1 Bi1 79.70(7) . . ?
P1 W1 P2 165.92(10) . . ?
C46 W1 Bi1 93.2(4) . . ?
C46 W1 P2 92.2(3) . . ?
C46 W1 P1 85.3(3) . . ?
C44 W1 Bi1 88.6(3) . . ?
C44 W1 P2 90.0(4) . . ?
C44 W1 P1 92.9(3) . . ?
C44 W1 C46 177.2(5) . . ?
C45 W1 Bi1 173.0(4) . . ?
C45 W1 P2 95.4(4) . . ?
C45 W1 P1 98.6(4) . . ?
C45 W1 C46 93.4(5) . . ?
C45 W1 C44 84.7(5) . . ?
P4 W2 Bi2 78.07(7) . . ?
P3 W2 Bi2 86.49(7) . . ?
P3 W2 P4 164.34(10) . . ?
C90 W2 Bi2 176.6(3) . . ?
C90 W2 P4 98.6(3) . . ?
C90 W2 P3 96.9(3) . . ?
C89 W2 Bi2 89.4(3) . . ?
C89 W2 P4 93.2(3) . . ?
C89 W2 P3 89.2(3) . . ?
C89 W2 C90 89.8(4) . . ?
C91 W2 Bi2 91.5(4) . . ?
C91 W2 P4 86.0(3) . . ?
C91 W2 P3 91.9(3) . . ?
C91 W2 C90 89.2(5) . . ?
C91 W2 C89 178.7(5) . . ?
C92 P4 W2 110.5(3) . . ?
C83 P4 W2 121.3(4) . . ?
C83 P4 C92 100.1(5) . . ?
C77 P4 W2 118.0(4) . . ?
C77 P4 C92 102.2(5) . . ?
C77 P4 C83 101.8(5) . . ?
C31 P2 W1 112.8(3) . . ?
C38 P2 W1 115.9(4) . . ?
C38 P2 C31 102.6(5) . . ?
C32 P2 W1 121.6(4) . . ?
C32 P2 C31 98.0(5) . . ?
C32 P2 C38 103.1(5) . . ?
C64 P3 W2 113.4(3) . . ?
C71 P3 W2 116.3(4) . . ?
C71 P3 C64 101.4(5) . . ?
C65 P3 W2 119.8(4) . . ?
C65 P3 C64 98.5(5) . . ?
C65 P3 C71 104.6(5) . . ?
C25 P1 W1 122.3(4) . . ?
C19 P1 W1 115.4(5) . . ?
C19 P1 C25 102.5(6) . . ?
C18 P1 W1 111.5(4) . . ?
C18 P1 C25 98.7(5) . . ?
C18 P1 C19 103.8(7) . . ?
C92 N6 Bi2 121.5(6) . . ?
C58 N6 Bi2 116.6(7) . . ?
C58 N6 C92 120.3(9) . . ?
C12 N3 Bi1 116.6(7) . . ?
C31 N3 Bi1 117.1(6) . . ?
C31 N3 C12 124.8(9) . . ?
C2 N1 Bi1 115.9(7) . . ?
C18 N1 Bi1 121.0(7) . . ?
C18 N1 C2 121.7(9) . . ?
C59 N5 Bi2 117.7(7) . . ?
C47 N5 Bi2 117.6(7) . . ?
C47 N5 C59 123.8(9) . . ?
C48 N4 Bi2 117.3(7) . . ?
C64 N4 Bi2 118.1(6) . . ?
C64 N4 C48 123.8(9) . . ?
N6 C92 P4 110.0(7) . . ?
H92a C92 P4 109.7(4) . . ?
H92a C92 N6 109.7(5) . . ?
H92b C92 P4 109.7(3) . . ?
H92b C92 N6 109.7(6) . . ?
H92b C92 H92a 108.2 . . ?
O3 C46 W1 174.6(11) . . ?
C30 C25 P1 120.4(9) . . ?
C26 C25 P1 122.0(10) . . ?
C26 C25 C30 117.5(12) . . ?
C6 C1 C2 124.6(10) . . ?
N2 C1 C2 114.2(9) . . ?
N2 C1 C6 120.7(11) . . ?
C47 C48 N4 116.3(9) . . ?
C49 C48 N4 126.7(11) . . ?
C49 C48 C47 117.0(10) . . ?
O5 C90 W2 177.9(11) . . ?
N4 C64 P3 108.4(6) . . ?
H64a C64 P3 110.0(3) . . ?
H64a C64 N4 110.0(5) . . ?
H64b C64 P3 110.0(3) . . ?
H64b C64 N4 110.0(5) . . ?
H64b C64 H64a 108.4 . . ?
C11 C12 N3 125.9(10) . . ?
C13 C12 N3 117.1(10) . . ?
C13 C12 C11 117.1(9) . . ?
C53 C54 C59 118.8(10) . . ?
C55 C54 C59 116.0(10) . . ?
C55 C54 C53 125.2(9) . . ?
C54 C59 N5 120.4(10) . . ?
C58 C59 N5 116.1(9) . . ?
C58 C59 C54 122.8(10) . . ?
C59 C58 N6 116.1(9) . . ?
C57 C58 N6 128.0(10) . . ?
C57 C58 C59 115.9(9) . . ?
H11 C11 C12 120.1(6) . . ?
C10 C11 C12 119.8(10) . . ?
C10 C11 H11 120.1(7) . . ?
C88 C83 P4 118.2(9) . . ?
C84 C83 P4 123.4(10) . . ?
C84 C83 C88 118.3(11) . . ?
C20 C19 P1 125.1(13) . . ?
C24 C19 P1 118.9(13) . . ?
C24 C19 C20 115.9(14) . . ?
C7 C8 C13 117.3(10) . . ?
C9 C8 C13 119.2(10) . . ?
C9 C8 C7 123.4(9) . . ?
C48 C47 N5 115.8(9) . . ?
C52 C47 N5 121.3(10) . . ?
C52 C47 C48 122.7(10) . . ?
C34 C33 H33 119.2(10) . . ?
C32 C33 H33 119.2(8) . . ?
C32 C33 C34 121.6(14) . . ?
C72 C71 P3 119.4(9) . . ?
C76 C71 P3 123.4(10) . . ?
C76 C71 C72 117.1(12) . . ?
C53 C52 C47 118.8(10) . . ?
C51 C52 C47 116.3(11) . . ?
C51 C52 C53 124.8(10) . . ?
C42 C43 H43 117.7(8) . . ?
C38 C43 H43 117.7(7) . . ?
C38 C43 C42 124.6(12) . . ?
C52 C53 C54 112.4(9) . . ?
C62 C53 C54 112.9(10) . . ?
C62 C53 C52 113.7(10) . . ?
C61 C53 C54 104.7(9) . . ?
C61 C53 C52 105.0(10) . . ?
C61 C53 C62 107.3(10) . . ?
C8 C13 C12 121.0(10) . . ?
N2 C13 C12 114.6(9) . . ?
N2 C13 C8 124.3(10) . . ?
H51 C51 C52 118.9(7) . . ?
C50 C51 C52 122.1(11) . . ?
C50 C51 H51 118.9(6) . . ?
O4 C89 W2 175.7(10) . . ?
C6 C7 C8 110.3(9) . . ?
C16 C7 C8 110.8(10) . . ?
C16 C7 C6 111.5(10) . . ?
C15 C7 C8 106.6(9) . . ?
C15 C7 C6 106.3(10) . . ?
C15 C7 C16 111.2(10) . . ?
C49 C50 C51 122.2(10) . . ?
C60 C50 C51 118.5(11) . . ?
C60 C50 C49 119.3(11) . . ?
H57 C57 C58 118.7(6) . . ?
C56 C57 C58 122.7(11) . . ?
C56 C57 H57 118.7(7) . . ?
C9 C10 C11 121.6(10) . . ?
C17 C10 C11 119.5(11) . . ?
C17 C10 C9 118.9(10) . . ?
C87 C86 H86 118.4(9) . . ?
C85 C86 H86 118.4(8) . . ?
C85 C86 C87 123.3(14) . . ?
C78 C79 H79 120.4(7) . . ?
C80 C79 H79 120.4(7) . . ?
C80 C79 C78 119.1(11) . . ?
O1 C44 W1 179.3(12) . . ?
N3 C31 P2 110.9(7) . . ?
H31a C31 P2 109.5(3) . . ?
H31a C31 N3 109.5(5) . . ?
H31b C31 P2 109.5(3) . . ?
H31b C31 N3 109.5(5) . . ?
H31b C31 H31a 108.1 . . ?
C1 C2 N1 118.0(9) . . ?
C3 C2 N1 126.8(10) . . ?
C3 C2 C1 115.3(10) . . ?
H88 C88 C83 118.3(7) . . ?
C87 C88 C83 123.3(12) . . ?
C87 C88 H88 118.3(9) . . ?
C81 C82 H82 119.5(8) . . ?
C77 C82 H82 119.5(7) . . ?
C77 C82 C81 121.1(12) . . ?
C10 C9 C8 120.9(10) . . ?
H9 C9 C8 119.6(6) . . ?
H9 C9 C10 119.6(6) . . ?
N1 C18 P1 112.4(7) . . ?
H18a C18 P1 109.1(3) . . ?
H18a C18 N1 109.1(6) . . ?
H18b C18 P1 109.1(4) . . ?
H18b C18 N1 109.1(6) . . ?
H18b C18 H18a 107.858500143(17) . . ?
C88 C87 C86 114.5(14) . . ?
H87 C87 C86 122.8(9) . . ?
H87 C87 C88 122.8(9) . . ?
C50 C49 C48 119.5(11) . . ?
H49 C49 C48 120.3(7) . . ?
H49 C49 C50 120.3(7) . . ?
H72 C72 C71 119.0(7) . . ?
C73 C72 C71 122.0(13) . . ?
C73 C72 H72 119.0(9) . . ?
C70 C65 P3 118.7(10) . . ?
C66 C65 P3 120.6(10) . . ?
C66 C65 C70 120.7(12) . . ?
H60a C60 C50 109.5 . . ?
H60b C60 C50 109.5 . . ?
H60b C60 H60a 109.5 . . ?
H60c C60 C50 109.5 . . ?
H60c C60 H60a 109.5 . . ?
H60c C60 H60b 109.5 . . ?
C7 C6 C1 120.3(10) . . ?
C5 C6 C1 114.3(11) . . ?
C5 C6 C7 125.4(11) . . ?
H70 C70 C65 120.0(7) . . ?
C69 C70 C65 120.1(14) . . ?
C69 C70 H70 120.0(10) . . ?
O2 C45 W1 179.4(13) . . ?
H3 C3 C2 119.0(7) . . ?
C4 C3 C2 122.1(12) . . ?
C4 C3 H3 119.0(8) . . ?
H76 C76 C71 120.2(8) . . ?
C75 C76 C71 119.5(14) . . ?
C75 C76 H76 120.2(9) . . ?
H20 C20 C19 119.8(9) . . ?
C21 C20 C19 120.4(16) . . ?
C21 C20 H20 119.8(10) . . ?
H78 C78 C79 119.7(7) . . ?
C77 C78 C79 120.7(10) . . ?
C77 C78 H78 119.7(6) . . ?
C55 C56 C57 118.9(11) . . ?
C63 C56 C57 121.2(11) . . ?
C63 C56 C55 119.9(10) . . ?
C36 C37 H37 120.3(9) . . ?
C32 C37 H37 120.3(7) . . ?
C32 C37 C36 119.4(13) . . ?
C1 N2 Bi1 118.8(7) . . ?
C13 N2 Bi1 119.2(7) . . ?
C13 N2 C1 121.3(9) . . ?
C40 C39 H39 120.5(9) . . ?
C38 C39 H39 120.5(7) . . ?
C38 C39 C40 119.0(13) . . ?
H42 C42 C43 122.0(8) . . ?
C41 C42 C43 116.0(13) . . ?
C41 C42 H42 122.0(9) . . ?
C56 C55 C54 123.6(10) . . ?
H55 C55 C54 118.2(6) . . ?
H55 C55 C56 118.2(7) . . ?
H16a C16 C7 109.5 . . ?
H16b C16 C7 109.5 . . ?
H16b C16 H16a 109.5 . . ?
H16c C16 C7 109.5 . . ?
H16c C16 H16a 109.5 . . ?
H16c C16 H16b 109.5 . . ?
O6 C91 W2 176.7(11) . . ?
C5 C4 C3 119.4(11) . . ?
C14 C4 C3 120.9(13) . . ?
C14 C4 C5 119.7(12) . . ?
H80 C80 C79 120.1(7) . . ?
C81 C80 C79 119.8(12) . . ?
C81 C80 H80 120.1(8) . . ?
H15a C15 C7 109.5 . . ?
H15b C15 C7 109.5 . . ?
H15b C15 H15a 109.5 . . ?
H15c C15 C7 109.5 . . ?
H15c C15 H15a 109.5 . . ?
H15c C15 H15b 109.5 . . ?
H84 C84 C83 118.3(8) . . ?
C85 C84 C83 123.4(15) . . ?
C85 C84 H84 118.3(10) . . ?
H62a C62 C53 109.5 . . ?
H62b C62 C53 109.5 . . ?
H62b C62 H62a 109.5 . . ?
H62c C62 C53 109.5 . . ?
H62c C62 H62a 109.5 . . ?
H62c C62 H62b 109.5 . . ?
C28 C27 H27 118.4(9) . . ?
C26 C27 H27 118.4(10) . . ?
C26 C27 C28 123.2(15) . . ?
H69 C69 C70 121.5(10) . . ?
C68 C69 C70 117.1(15) . . ?
C68 C69 H69 121.5(10) . . ?
H17a C17 C10 109.5 . . ?
H17b C17 C10 109.5 . . ?
H17b C17 H17a 109.5 . . ?
H17c C17 C10 109.5 . . ?
H17c C17 H17a 109.5 . . ?
H17c C17 H17b 109.5 . . ?
H24 C24 C19 118.6(9) . . ?
C23 C24 C19 122.9(17) . . ?
C23 C24 H24 118.6(11) . . ?
H73 C73 C72 120.2(9) . . ?
C74 C73 C72 119.6(14) . . ?
C74 C73 H73 120.2(9) . . ?
H75 C75 C76 118.1(9) . . ?
C74 C75 C76 123.8(15) . . ?
C74 C75 H75 118.1(10) . . ?
C75 C74 C73 118.0(15) . . ?
H74 C74 C73 121.0(9) . . ?
H74 C74 C75 121.0(10) . . ?
C4 C5 C6 124.3(11) . . ?
H5 C5 C6 117.9(7) . . ?
H5 C5 C4 117.9(7) . . ?
H34 C34 C33 119.5(10) . . ?
C35 C34 C33 120.9(15) . . ?
C35 C34 H34 119.5(9) . . ?
C28 C29 H29 120.0(10) . . ?
C30 C29 H29 120.0(9) . . ?
C30 C29 C28 120.1(15) . . ?
H61a C61 C53 109.5 . . ?
H61b C61 C53 109.5 . . ?
H61b C61 H61a 109.5 . . ?
H61c C61 C53 109.5 . . ?
H61c C61 H61a 109.5 . . ?
H61c C61 H61b 109.5 . . ?
C29 C28 C27 119.5(14) . . ?
H28 C28 C27 120.2(9) . . ?
H28 C28 C29 120.2(10) . . ?
C29 C30 C25 120.1(13) . . ?
H30 C30 C25 119.9(7) . . ?
H30 C30 C29 119.9(9) . . ?
C27 C26 C25 119.3(14) . . ?
H26 C26 C25 120.3(8) . . ?
H26 C26 C27 120.3(10) . . ?
C80 C81 C82 121.7(13) . . ?
H81 C81 C82 119.2(8) . . ?
H81 C81 C80 119.2(8) . . ?
H63a C63 C56 109.5 . . ?
H63b C63 C56 109.5 . . ?
H63b C63 H63a 109.5 . . ?
H63c C63 C56 109.5 . . ?
H63c C63 H63a 109.5 . . ?
H63c C63 H63b 109.5 . . ?
H14a C14 C4 109.5 . . ?
H14b C14 C4 109.5 . . ?
H14b C14 H14a 109.5 . . ?
H14c C14 C4 109.5 . . ?
H14c C14 H14a 109.5 . . ?
H14c C14 H14b 109.5 . . ?
H36 C36 C37 120.4(9) . . ?
C35 C36 C37 119.3(14) . . ?
C35 C36 H36 120.4(9) . . ?
H23 C23 C24 120.1(11) . . ?
C22 C23 C24 119.8(17) . . ?
C22 C23 H23 120.1(9) . . ?
H68 C68 C69 118.5(10) . . ?
C67 C68 C69 123.0(15) . . ?
C67 C68 H68 118.5(10) . . ?
C36 C35 C34 119.8(12) . . ?
H35 C35 C34 120.1(9) . . ?
H35 C35 C36 120.1(9) . . ?
H40 C40 C39 119.2(9) . . ?
C41 C40 C39 121.5(15) . . ?
C41 C40 H40 119.2(10) . . ?
H22 C22 C23 119.2(9) . . ?
C21 C22 C23 121.5(15) . . ?
C21 C22 H22 119.2(10) . . ?
C82 C77 P4 123.6(8) . . ?
C78 C77 P4 118.8(8) . . ?
C78 C77 C82 117.6(10) . . ?
C43 C38 P2 120.3(9) . . ?
C39 C38 P2 121.5(9) . . ?
C39 C38 C43 117.9(11) . . ?
C33 C32 P2 120.6(10) . . ?
C37 C32 P2 120.2(9) . . ?
C37 C32 C33 118.9(11) . . ?
H66 C66 C65 120.3(8) . . ?
C67 C66 C65 119.4(15) . . ?
C67 C66 H66 120.3(11) . . ?
C84 C85 C86 117.2(15) . . ?
H85 C85 C86 121.4(8) . . ?
H85 C85 C84 121.4(10) . . ?
C40 C41 C42 120.9(14) . . ?
H41 C41 C42 119.6(9) . . ?
H41 C41 C40 119.6(10) . . ?
C66 C67 C68 119.8(17) . . ?
H67 C67 C68 120.1(10) . . ?
H67 C67 C66 120.1(11) . . ?
C22 C21 C20 119.4(17) . . ?
H21 C21 C20 120.3(10) . . ?
H21 C21 C22 120.3(10) . . ?

loop_
_geom_bond_atom_site_label_1
_geom_bond_atom_site_label_2
_geom_bond_distance
_geom_bond_site_symmetry_2
_geom_bond_publ_flag
Bi2 W2 2.8050(6) . ?
Bi2 N6 2.366(8) . ?
Bi2 N5 2.265(8) . ?
Bi2 N4 2.305(8) . ?
Bi1 W1 2.8058(6) . ?
Bi1 N3 2.328(8) . ?
Bi1 N1 2.346(8) . ?
Bi1 N2 2.255(8) . ?
W1 P2 2.453(3) . ?
W1 P1 2.460(3) . ?
W1 C46 2.026(12) . ?
W1 C44 2.008(12) . ?
W1 C45 1.890(13) . ?
W2 P4 2.455(3) . ?
W2 P3 2.452(3) . ?
W2 C90 1.974(13) . ?
W2 C89 2.006(13) . ?
W2 C91 2.031(13) . ?
P4 C92 1.856(10) . ?
P4 C83 1.841(11) . ?
P4 C77 1.815(10) . ?
P2 C31 1.890(10) . ?
P2 C38 1.847(11) . ?
P2 C32 1.837(11) . ?
P3 C64 1.897(10) . ?
P3 C71 1.838(11) . ?
P3 C65 1.857(12) . ?
P1 C25 1.814(12) . ?
P1 C19 1.801(14) . ?
P1 C18 1.862(11) . ?
N6 C92 1.442(13) . ?
N6 C58 1.326(12) . ?
N3 C12 1.327(12) . ?
N3 C31 1.437(12) . ?
N1 C2 1.333(13) . ?
N1 C18 1.452(13) . ?
N5 C59 1.352(13) . ?
N5 C47 1.336(13) . ?
N4 C48 1.330(12) . ?
N4 C64 1.469(12) . ?
O5 C90 1.180(13) . ?
O4 C89 1.170(13) . ?
O3 C46 1.120(12) . ?
O1 C44 1.141(12) . ?
C92 H92a 0.9700 . ?
C92 H92b 0.9700 . ?
C25 C30 1.386(17) . ?
C25 C26 1.398(17) . ?
C1 C2 1.432(15) . ?
C1 C6 1.420(14) . ?
C1 N2 1.361(13) . ?
C48 C47 1.417(15) . ?
C48 C49 1.434(14) . ?
C64 H64a 0.9700 . ?
C64 H64b 0.9700 . ?
C12 C11 1.423(15) . ?
C12 C13 1.446(14) . ?
C54 C59 1.427(14) . ?
C54 C53 1.515(15) . ?
C54 C55 1.359(15) . ?
C59 C58 1.448(14) . ?
C58 C57 1.416(14) . ?
C11 H11 0.9300 . ?
C11 C10 1.368(14) . ?
C83 C88 1.375(15) . ?
C83 C84 1.346(15) . ?
C19 C20 1.38(2) . ?
C19 C24 1.38(2) . ?
C8 C13 1.407(14) . ?
C8 C7 1.554(15) . ?
C8 C9 1.361(15) . ?
C47 C52 1.426(14) . ?
C33 H33 0.9300 . ?
C33 C34 1.359(17) . ?
C33 C32 1.355(15) . ?
C71 C72 1.374(12) . ?
C71 C76 1.378(12) . ?
C52 C53 1.503(16) . ?
C52 C51 1.377(16) . ?
C43 H43 0.9300 . ?
C43 C42 1.384(16) . ?
C43 C38 1.347(14) . ?
C53 C62 1.508(15) . ?
C53 C61 1.605(16) . ?
C13 N2 1.336(13) . ?
C51 H51 0.9300 . ?
C51 C50 1.386(16) . ?
C7 C6 1.506(16) . ?
C7 C16 1.499(14) . ?
C7 C15 1.559(16) . ?
C50 C49 1.355(15) . ?
C50 C60 1.541(15) . ?
C57 H57 0.9300 . ?
C57 C56 1.348(14) . ?
C10 C9 1.406(15) . ?
C10 C17 1.522(15) . ?
C86 H86 0.9300 . ?
C86 C87 1.40(2) . ?
C86 C85 1.40(2) . ?
C79 H79 0.9300 . ?
C79 C78 1.409(15) . ?
C79 C80 1.379(17) . ?
C31 H31a 0.9700 . ?
C31 H31b 0.9700 . ?
C2 C3 1.439(15) . ?
C88 H88 0.9300 . ?
C88 C87 1.391(16) . ?
C82 H82 0.9300 . ?
C82 C81 1.383(17) . ?
C82 C77 1.369(14) . ?
C9 H9 0.9300 . ?
C18 H18a 0.9700 . ?
C18 H18b 0.9700 . ?
C87 H87 0.9300 . ?
C49 H49 0.9300 . ?
C72 H72 0.9300 . ?
C72 C73 1.358(16) . ?
O6 C91 1.114(13) . ?
C65 C70 1.361(16) . ?
C65 C66 1.397(18) . ?
C60 H60a 0.9600 . ?
C60 H60b 0.9600 . ?
C60 H60c 0.9600 . ?
C6 C5 1.386(16) . ?
C70 H70 0.9300 . ?
C70 C69 1.394(18) . ?
C45 O2 1.197(14) . ?
C3 H3 0.9300 . ?
C3 C4 1.347(16) . ?
C76 H76 0.9300 . ?
C76 C75 1.372(18) . ?
C20 H20 0.9300 . ?
C20 C21 1.462(17) . ?
C78 H78 0.9300 . ?
C78 C77 1.387(14) . ?
C56 C55 1.436(16) . ?
C56 C63 1.489(16) . ?
C37 H37 0.9300 . ?
C37 C36 1.413(16) . ?
C37 C32 1.395(17) . ?
C39 H39 0.9300 . ?
C39 C40 1.389(18) . ?
C39 C38 1.371(16) . ?
C42 H42 0.9300 . ?
C42 C41 1.38(2) . ?
C55 H55 0.9300 . ?
C16 H16a 0.9600 . ?
C16 H16b 0.9600 . ?
C16 H16c 0.9600 . ?
C4 C5 1.415(18) . ?
C4 C14 1.487(16) . ?
C80 H80 0.9300 . ?
C80 C81 1.326(18) . ?
C15 H15a 0.9600 . ?
C15 H15b 0.9600 . ?
C15 H15c 0.9600 . ?
C84 H84 0.9300 . ?
C84 C85 1.344(18) . ?
C62 H62a 0.9600 . ?
C62 H62b 0.9600 . ?
C62 H62c 0.9600 . ?
C27 H27 0.9300 . ?
C27 C28 1.35(2) . ?
C27 C26 1.361(18) . ?
C69 H69 0.9300 . ?
C69 C68 1.40(2) . ?
C17 H17a 0.9600 . ?
C17 H17b 0.9600 . ?
C17 H17c 0.9600 . ?
C24 H24 0.9300 . ?
C24 C23 1.376(17) . ?
C73 H73 0.9300 . ?
C73 C74 1.40(2) . ?
C75 H75 0.9300 . ?
C75 C74 1.30(2) . ?
C74 H74 0.9300 . ?
C5 H5 0.9300 . ?
C34 H34 0.9300 . ?
C34 C35 1.36(2) . ?
C29 H29 0.9300 . ?
C29 C28 1.32(2) . ?
C29 C30 1.429(18) . ?
C61 H61a 0.9600 . ?
C61 H61b 0.9600 . ?
C61 H61c 0.9600 . ?
C28 H28 0.9300 . ?
C30 H30 0.9300 . ?
C26 H26 0.9300 . ?
C81 H81 0.9300 . ?
C63 H63a 0.9600 . ?
C63 H63b 0.9600 . ?
C63 H63c 0.9600 . ?
C14 H14a 0.9600 . ?
C14 H14b 0.9600 . ?
C14 H14c 0.9600 . ?
C36 H36 0.9300 . ?
C36 C35 1.37(2) . ?
C23 H23 0.9300 . ?
C23 C22 1.35(2) . ?
C68 H68 0.9300 . ?
C68 C67 1.33(2) . ?
C35 H35 0.9300 . ?
C40 H40 0.9300 . ?
C40 C41 1.34(2) . ?
C22 H22 0.9300 . ?
C22 C21 1.30(2) . ?
C66 H66 0.9300 . ?
C66 C67 1.370(19) . ?
C85 H85 0.9300 . ?
C41 H41 0.9300 . ?
C67 H67 0.9300 . ?
C21 H21 0.9300 . ?

loop_
_geom_torsion_atom_site_label_1
_geom_torsion_atom_site_label_2
_geom_torsion_atom_site_label_3
_geom_torsion_atom_site_label_4
_geom_torsion
_geom_torsion_site_symmetry_1
_geom_torsion_site_symmetry_2
_geom_torsion_site_symmetry_3
_geom_torsion_site_symmetry_4
_geom_torsion_publ_flag
Bi2 N6 C92 P4 0.7(6) . . . . ?
Bi2 N6 C58 C59 2.0(8) . . . . ?
Bi2 N6 C58 C57 -176.5(8) . . . . ?
Bi2 N5 C59 C54 166.5(7) . . . . ?
Bi2 N5 C59 C58 -23.1(8) . . . . ?
Bi2 N5 C47 C48 21.1(7) . . . . ?
Bi2 N5 C47 C52 -164.9(7) . . . . ?
Bi2 N4 C48 C47 -5.8(8) . . . . ?
Bi2 N4 C48 C49 174.4(7) . . . . ?
Bi2 N4 C64 P3 54.3(5) . . . . ?
Bi1 N3 C12 C11 -175.9(7) . . . . ?
Bi1 N3 C12 C13 4.6(7) . . . . ?
Bi1 N3 C31 P2 -53.1(5) . . . . ?
Bi1 N1 C2 C1 -1.9(8) . . . . ?
Bi1 N1 C2 C3 178.3(7) . . . . ?
Bi1 N1 C18 P1 5.5(6) . . . . ?
Bi1 N2 C1 C2 21.3(7) . . . . ?
Bi1 N2 C1 C6 -166.4(8) . . . . ?
Bi1 N2 C13 C12 -19.1(7) . . . . ?
Bi1 N2 C13 C8 164.4(7) . . . . ?
P4 C92 N6 C58 165.8(7) . . . . ?
P4 C83 C88 C87 177.1(10) . . . . ?
P4 C83 C84 C85 -177.1(13) . . . . ?
P4 C77 C82 C81 178.1(11) . . . . ?
P4 C77 C78 C79 -177.7(8) . . . . ?
P2 C31 N3 C12 112.5(8) . . . . ?
P2 C38 C43 C42 172.5(10) . . . . ?
P2 C38 C39 C40 -174.4(13) . . . . ?
P2 C32 C33 C34 173.4(10) . . . . ?
P2 C32 C37 C36 -173.5(10) . . . . ?
P3 C64 N4 C48 -115.1(7) . . . . ?
P3 C71 C72 C73 -175.3(9) . . . . ?
P3 C71 C76 C75 175.7(12) . . . . ?
P3 C65 C70 C69 -176.3(10) . . . . ?
P3 C65 C66 C67 176.2(12) . . . . ?
P1 C25 C30 C29 179.1(12) . . . . ?
P1 C25 C26 C27 -176.2(11) . . . . ?
P1 C19 C20 C21 174.9(11) . . . . ?
P1 C19 C24 C23 -176.0(10) . . . . ?
P1 C18 N1 C2 -160.1(8) . . . . ?
N6 C58 C59 N5 13.5(11) . . . . ?
N6 C58 C59 C54 -176.4(9) . . . . ?
N6 C58 C57 C56 176.1(13) . . . . ?
N3 C12 C11 C10 172.5(11) . . . . ?
N3 C12 C13 C8 -174.4(9) . . . . ?
N3 C12 C13 N2 9.0(10) . . . . ?
N1 C2 C1 C6 175.8(10) . . . . ?
N1 C2 C1 N2 -12.2(11) . . . . ?
N1 C2 C3 C4 -177.1(13) . . . . ?
N5 C59 C54 C53 -12.4(12) . . . . ?
N5 C59 C54 C55 168.5(11) . . . . ?
N5 C59 C58 C57 -167.8(10) . . . . ?
N5 C47 C48 N4 -9.8(11) . . . . ?
N5 C47 C48 C49 170.0(9) . . . . ?
N5 C47 C52 C53 9.5(12) . . . . ?
N5 C47 C52 C51 -173.2(11) . . . . ?
N4 C48 C47 C52 176.3(9) . . . . ?
N4 C48 C49 C50 -175.3(11) . . . . ?
C25 C30 C29 C28 -4.8(17) . . . . ?
C25 C26 C27 C28 -1.0(17) . . . . ?
C1 C2 C3 C4 3.1(13) . . . . ?
C1 C6 C7 C8 -26.8(11) . . . . ?
C1 C6 C7 C16 -150.3(11) . . . . ?
C1 C6 C7 C15 88.3(11) . . . . ?
C1 C6 C5 C4 -0.1(13) . . . . ?
C1 N2 C13 C12 170.2(10) . . . . ?
C1 N2 C13 C8 -6.3(11) . . . . ?
C48 C47 C52 C53 -176.9(11) . . . . ?
C48 C47 C52 C51 0.3(12) . . . . ?
C48 C49 C50 C51 -2.5(12) . . . . ?
C48 C49 C50 C60 176.2(10) . . . . ?
C12 C11 C10 C9 6.2(13) . . . . ?
C12 C11 C10 C17 -173.5(11) . . . . ?
C12 C13 C8 C7 174.2(9) . . . . ?
C12 C13 C8 C9 -2.2(12) . . . . ?
C54 C59 C58 C57 2.3(12) . . . . ?
C54 C53 C52 C47 -22.4(11) . . . . ?
C54 C53 C52 C51 160.6(10) . . . . ?
C54 C55 C56 C57 -0.3(15) . . . . ?
C54 C55 C56 C63 179.3(13) . . . . ?
C59 C58 C57 C56 -2.4(13) . . . . ?
C58 C57 C56 C55 1.5(14) . . . . ?
C58 C57 C56 C63 -178.1(12) . . . . ?
C11 C10 C9 C8 -2.0(14) . . . . ?
C83 C88 C87 C86 1.6(15) . . . . ?
C83 C84 C85 C86 -1.4(16) . . . . ?
C19 C20 C21 C22 3.3(16) . . . . ?
C19 C24 C23 C22 -1.2(16) . . . . ?
C8 C7 C6 C5 155.9(9) . . . . ?
C8 C9 C10 C17 177.7(12) . . . . ?
C47 C52 C53 C62 -152.2(11) . . . . ?
C47 C52 C53 C61 90.8(11) . . . . ?
C47 C52 C51 C50 2.4(12) . . . . ?
C33 C34 C35 C36 2.1(17) . . . . ?
C33 C32 C37 C36 0.3(13) . . . . ?
C71 C72 C73 C74 0.5(15) . . . . ?
C71 C76 C75 C74 -1.7(17) . . . . ?
C52 C51 C50 C49 -1.4(14) . . . . ?
C52 C51 C50 C60 180.0(12) . . . . ?
C43 C42 C41 C40 0.5(18) . . . . ?
C43 C38 C39 C40 -1.5(15) . . . . ?
C7 C6 C5 C4 177.3(12) . . . . ?
C79 C78 C77 C82 0.1(13) . . . . ?
C79 C80 C81 C82 3.5(16) . . . . ?
C2 C3 C4 C5 -0.6(13) . . . . ?
C2 C3 C4 C14 -179.7(13) . . . . ?
C72 C73 C74 C75 -2.3(16) . . . . ?
C65 C70 C69 C68 -0.0(15) . . . . ?
C65 C66 C67 C68 0.2(17) . . . . ?
C6 C5 C4 C3 -1.0(15) . . . . ?
C6 C5 C4 C14 178.1(14) . . . . ?
C70 C69 C68 C67 -1.5(18) . . . . ?
C76 C75 C74 C73 2.9(19) . . . . ?
C20 C21 C22 C23 -3.3(16) . . . . ?
C37 C36 C35 C34 -2.2(15) . . . . ?
C39 C40 C41 C42 -3(2) . . . . ?
C27 C28 C29 C30 5(2) . . . . ?
C69 C68 C67 C66 1(2) . . . . ?
C24 C23 C22 C21 2.3(16) . . . . ?

loop_
_restr_distance_atom_site_label_1
_restr_distance_atom_site_label_2
_restr_distance_site_symmetry_2
_restr_distance_target
_restr_distance_target_weight_param
_restr_distance_diff
C71 C72 1 1.3950 0.0200 0.0209
C71 C76 1 1.3950 0.0200 0.0166

loop_
_smtbx_masks_void_nr
_smtbx_masks_void_average_x
_smtbx_masks_void_average_y
_smtbx_masks_void_average_z
_smtbx_masks_void_volume
_smtbx_masks_void_count_electrons
_smtbx_masks_void_content
1 -0.374 -0.500 0.000 989.3 183.0 '4 C7H8'
2 0.352 0.111 0.319 18.8 3.1 ?
3 0.648 0.889 0.681 18.8 3.1 ?
